data_7118968
loop_
_publ_author_name
'Javier Arinez-Soriano'
'Jorge Albalad'
'Christian Vila-Parrondo'
'Javier Perez-Carvajal'
'Sabina Rodriguez-Hermida'
'Aurelio Cabeza'
'Jordi Juanhuix'
'Inhar Imaz'
'Daniel Maspoch'

_publ_section_title
;
 Single-crystal and humidity-controlled powder diffraction study of the
 breathing effect in a metal-organic framework upon water
 adsorption/desorption
;
_journal_name_full Chem.Commun.
_journal_page_first 7229
_journal_paper_doi 10.1039/C6CC02908F
_journal_volume 52
_journal_year 2016
_chemical_formula_moiety 'C20 H37 Gd Mn2 N8 O44 P4, 21(O)'
_chemical_formula_sum 'C20 H37 Gd Mn2 N8 O44 P4'
_chemical_formula_weight 1484.58
_chemical_name_common 1-op
_chemical_name_systematic '[Mn2(Gd-H-DOTA-4AmP)(H2O)7].21H2O '
_space_group_crystal_system monoclinic
_space_group_IT_number 14
_space_group_name_Hall '-P 2ybc'
_space_group_name_H-M_alt 'P 1 21/c 1'
_symmetry_space_group_name_Hall '-P 2ybc'
_symmetry_space_group_name_H-M 'P 1 21/c 1'
_atom_sites_solution_hydrogens geom
_audit_creation_method SHELXL-2013
_audit_update_record
;
2016-03-29 deposited with the CCDC.
2016-05-04 downloaded from the CCDC.
;
_cell_angle_alpha 90
_cell_angle_beta 95.30(8)
_cell_angle_gamma 90
_cell_formula_units_Z 4
_cell_length_a 12.300(5)
_cell_length_b 19.750(5)
_cell_length_c 24.630(5)
_cell_measurement_reflns_used 2638
_cell_measurement_temperature 100(2)
_cell_measurement_theta_max 50
_cell_measurement_theta_min 1
_cell_volume 5958(3)
_computing_structure_refinement 'SHELXL-2013 (Sheldrick, 2013)'
_diffrn_ambient_temperature 100(2)
_diffrn_measured_fraction_theta_full 0.960
_diffrn_measured_fraction_theta_max 0.789
_diffrn_measurement_device_type synchrotron
_diffrn_radiation_type synchrotron
_diffrn_radiation_wavelength 0.88557
_diffrn_reflns_av_R_equivalents 0.0697
_diffrn_reflns_av_unetI/netI 0.0689
_diffrn_reflns_Laue_measured_fraction_full 0.960
_diffrn_reflns_Laue_measured_fraction_max 0.789
_diffrn_reflns_limit_h_max 12
_diffrn_reflns_limit_h_min -12
_diffrn_reflns_limit_k_max 21
_diffrn_reflns_limit_k_min -21
_diffrn_reflns_limit_l_max 28
_diffrn_reflns_limit_l_min -27
_diffrn_reflns_number 31272
_diffrn_reflns_point_group_measured_fraction_full 0.960
_diffrn_reflns_point_group_measured_fraction_max 0.789
_diffrn_reflns_theta_full 25.000
_diffrn_reflns_theta_max 32.487
_diffrn_reflns_theta_min 1.650
_exptl_absorpt_coefficient_mu 3.111
_exptl_absorpt_correction_type none
_exptl_crystal_colour colourless
_exptl_crystal_density_diffrn 1.655
_exptl_crystal_description prism
_exptl_crystal_F_000 2956
_exptl_crystal_size_max 0.09
_exptl_crystal_size_mid 0.08
_exptl_crystal_size_min 0.07
_refine_diff_density_max 4.682
_refine_diff_density_min -1.056
_refine_diff_density_rms 0.253
_refine_ls_extinction_coef .
_refine_ls_extinction_method none
_refine_ls_goodness_of_fit_ref 1.080
_refine_ls_hydrogen_treatment constr
_refine_ls_matrix_type full
_refine_ls_number_parameters 712
_refine_ls_number_reflns 8782
_refine_ls_number_restraints 0
_refine_ls_restrained_S_all 1.080
_refine_ls_R_factor_all 0.0909
_refine_ls_R_factor_gt 0.0876
_refine_ls_shift/su_max 0.000
_refine_ls_shift/su_mean 0.000
_refine_ls_structure_factor_coef Fsqd
_refine_ls_weighting_details 'w=1/[\s^2^(Fo^2^)+(0.1429P)^2^+55.6841P] where P=(Fo^2^+2Fc^2^)/3'
_refine_ls_weighting_scheme calc
_refine_ls_wR_factor_gt 0.2453
_refine_ls_wR_factor_ref 0.2481
_reflns_Friedel_coverage 0.000
_reflns_Friedel_fraction_full .
_reflns_Friedel_fraction_max .
_reflns_number_gt 8049
_reflns_number_total 8782
_reflns_threshold_expression 'I > 2\s(I)'
_cod_data_source_file c6cc02908f2.cif
_cod_data_source_block shelx
_cod_original_cell_volume 5957.7(15)
_cod_database_code 7118968
_shelx_space_group_comment
;
The symmetry employed for this shelxl refinement is uniquely defined
by the following loop, which should always be used as a source of
symmetry information in preference to the above space-group names.
They are only intended as comments.
;
_shelxl_version_number 2013-3

loop_
_space_group_symop_operation_xyz
'x, y, z'
'-x, y+1/2, -z+1/2'
'-x, -y, -z'
'x, -y-1/2, z-1/2'

loop_
_atom_site_label
_atom_site_type_symbol
_atom_site_fract_x
_atom_site_fract_y
_atom_site_fract_z
_atom_site_U_iso_or_equiv
_atom_site_adp_type
_atom_site_occupancy
_atom_site_site_symmetry_order
_atom_site_calc_flag
_atom_site_refinement_flags_posn
_atom_site_refinement_flags_adp
_atom_site_refinement_flags_occupancy
_atom_site_disorder_assembly
_atom_site_disorder_group
Gd1 Gd 0.27525(4) 0.79592(2) 0.04508(2) 0.0328(2) Uani 1 1 d . . . . .
Mn2 Mn -0.21123(13) 0.85258(8) 0.27012(6) 0.0413(4) Uani 1 1 d . . . . .
Mn1 Mn 0.78497(14) 0.79682(8) -0.16825(6) 0.0412(4) Uani 1 1 d . . . . .
P1 P 0.5480(3) 0.77469(17) 0.27717(11) 0.0480(7) Uani 1 1 d . . . . .
P2 P 0.7223(2) 0.75137(15) -0.03998(10) 0.0424(7) Uani 1 1 d . . . . .
P3 P 0.0282(2) 0.70614(14) -0.17795(11) 0.0420(7) Uani 1 1 d . . . . .
P4 P -0.1598(2) 0.75849(15) 0.15275(10) 0.0443(7) Uani 1 1 d . . . . .
O1 O 0.3983(6) 0.7810(4) 0.1218(3) 0.0455(18) Uani 1 1 d . . . . .
O2 O 0.4177(6) 0.7512(4) -0.0010(3) 0.0421(16) Uani 1 1 d . . . . .
O3 O 0.1633(5) 0.7395(4) -0.0229(3) 0.0389(15) Uani 1 1 d . . . . .
O4 O 0.1399(6) 0.7712(4) 0.1048(3) 0.0398(16) Uani 1 1 d . . . . .
O5 O 0.4926(7) 0.7250(5) 0.3135(3) 0.059(2) Uani 1 1 d . . . . .
O6 O 0.4956(8) 0.8434(5) 0.2742(4) 0.068(2) Uani 1 1 d . . . . .
O7 O -0.3274(6) 0.7775(4) 0.2912(3) 0.0453(17) Uani 1 1 d . . . . .
O8 O 0.6882(6) 0.8238(4) -0.0327(3) 0.0479(18) Uani 1 1 d . . . . .
O9 O 0.7948(7) 0.7224(4) 0.0079(3) 0.0535(19) Uani 1 1 d . . . . .
O10 O 0.7761(6) 0.7418(4) -0.0927(3) 0.0408(16) Uani 1 1 d . . . . .
O11 O 0.0909(7) 0.7716(4) -0.1776(3) 0.0515(19) Uani 1 1 d . . . . .
O12 O 0.0710(6) 0.6522(4) -0.2138(3) 0.0472(18) Uani 1 1 d . . . . .
O13 O -0.0965(6) 0.7185(4) -0.1915(3) 0.0430(17) Uani 1 1 d . . . . .
O14 O -0.1615(7) 0.7885(4) 0.0947(3) 0.051(2) Uani 1 1 d . . . . .
H14 H -0.1357 0.7602 0.0740 0.077 Uiso 1 1 calc R U . . .
O15 O -0.2251(8) 0.6951(4) 0.1557(3) 0.060(2) Uani 1 1 d . . . . .
O16 O -0.1935(7) 0.8158(4) 0.1880(3) 0.0501(18) Uani 1 1 d . . . . .
N1 N 0.2428(8) 0.8953(4) 0.1130(3) 0.043(2) Uani 1 1 d . . . . .
N2 N 0.4403(7) 0.8854(5) 0.0539(3) 0.0413(19) Uani 1 1 d . . . . .
N3 N 0.2981(7) 0.8550(4) -0.0488(3) 0.0373(18) Uani 1 1 d . . . . .
N4 N 0.0992(7) 0.8650(4) 0.0112(3) 0.0388(19) Uani 1 1 d . . . . .
N5 N 0.0539(8) 0.7912(4) 0.1804(4) 0.045(2) Uani 1 1 d . . . . .
H5 H 0.0497 0.8181 0.2086 0.053 Uiso 1 1 calc R U . . .
N6 N 0.5633(9) 0.7849(6) 0.1679(4) 0.060(3) Uani 1 1 d . . . . .
H6 H 0.6300 0.8014 0.1702 0.071 Uiso 1 1 calc R U . . .
N7 N 0.5070(8) 0.7360(5) -0.0755(4) 0.048(2) Uani 1 1 d . . . . .
H7 H 0.5062 0.7409 -0.1111 0.058 Uiso 1 1 calc R U . . .
N8 N 0.0001(7) 0.7225(5) -0.0722(3) 0.0395(19) Uani 1 1 d . . . . .
H8 H -0.0703 0.7311 -0.0752 0.047 Uiso 1 1 calc R U . . .
C1 C 0.3458(10) 0.9334(6) 0.1290(4) 0.048(3) Uani 1 1 d . . . . .
H1A H 0.3275 0.9770 0.1458 0.058 Uiso 1 1 calc R U . . .
H1B H 0.3915 0.9070 0.1566 0.058 Uiso 1 1 calc R U . . .
C2 C 0.4096(10) 0.9471(6) 0.0815(4) 0.048(3) Uani 1 1 d . . . . .
H2B H 0.3656 0.9761 0.0550 0.058 Uiso 1 1 calc R U . . .
H2A H 0.4766 0.9724 0.0942 0.058 Uiso 1 1 calc R U . . .
C3 C 0.5333(9) 0.8496(6) 0.0849(4) 0.046(3) Uani 1 1 d . . . . .
H3A H 0.5842 0.8832 0.1030 0.055 Uiso 1 1 calc R U . . .
H3B H 0.5738 0.8228 0.0594 0.055 Uiso 1 1 calc R U . . .
C4 C 0.4914(9) 0.8028(6) 0.1275(4) 0.043(3) Uani 1 1 d . . . . .
C5 C 0.5310(11) 0.7372(7) 0.2092(5) 0.057(3) Uani 1 1 d . . . . .
H5B H 0.5761 0.6958 0.2085 0.069 Uiso 1 1 calc R U . . .
H5A H 0.4536 0.7242 0.2004 0.069 Uiso 1 1 calc R U . . .
C6 C 0.4702(9) 0.9023(5) -0.0008(4) 0.041(2) Uani 1 1 d . . . . .
H6B H 0.5141 0.8648 -0.0142 0.049 Uiso 1 1 calc R U . . .
H6A H 0.5165 0.9434 0.0015 0.049 Uiso 1 1 calc R U . . .
C7 C 0.3733(9) 0.9145(6) -0.0412(4) 0.046(2) Uani 1 1 d . . . . .
H7A H 0.3318 0.9537 -0.0288 0.055 Uiso 1 1 calc R U . . .
H7B H 0.3993 0.9264 -0.0768 0.055 Uiso 1 1 calc R U . . .
C8 C 0.3431(9) 0.8036(5) -0.0834(4) 0.042(2) Uani 1 1 d . . . . .
H8A H 0.3765 0.8260 -0.1137 0.050 Uiso 1 1 calc R U . . .
H8B H 0.2835 0.7740 -0.0993 0.050 Uiso 1 1 calc R U . . .
C9 C 0.4285(9) 0.7611(5) -0.0505(4) 0.039(2) Uani 1 1 d . . . . .
C10 C 0.5971(10) 0.6998(6) -0.0457(5) 0.048(3) Uani 1 1 d . . . . .
H10B H 0.6106 0.6570 -0.0649 0.057 Uiso 1 1 calc R U . . .
H10A H 0.5771 0.6883 -0.0088 0.057 Uiso 1 1 calc R U . . .
C11 C 0.1897(8) 0.8788(5) -0.0750(4) 0.040(2) Uani 1 1 d . . . . .
H11A H 0.2020 0.9125 -0.1036 0.048 Uiso 1 1 calc R U . . .
H11B H 0.1503 0.8399 -0.0929 0.048 Uiso 1 1 calc R U . . .
C12 C 0.1208(9) 0.9097(5) -0.0351(4) 0.042(2) Uani 1 1 d . . . . .
H12A H 0.1572 0.9514 -0.0203 0.050 Uiso 1 1 calc R U . . .
H12B H 0.0501 0.9232 -0.0545 0.050 Uiso 1 1 calc R U . . .
C13 C 0.0158(9) 0.8133(6) -0.0054(4) 0.042(2) Uani 1 1 d . . . . .
H13B H -0.0434 0.8342 -0.0298 0.051 Uiso 1 1 calc R U . . .
H13A H -0.0163 0.7959 0.0273 0.051 Uiso 1 1 calc R U . . .
C14 C 0.0647(8) 0.7561(5) -0.0342(4) 0.038(2) Uani 1 1 d . . . . .
C15 C 0.0416(9) 0.6724(6) -0.1085(4) 0.043(2) Uani 1 1 d . . . . .
H15A H -0.0004 0.6298 -0.1071 0.052 Uiso 1 1 calc R U . . .
H15B H 0.1193 0.6625 -0.0970 0.052 Uiso 1 1 calc R U . . .
C16 C 0.0620(9) 0.9072(6) 0.0559(4) 0.044(2) Uani 1 1 d . . . . .
H16B H 0.0250 0.8782 0.0814 0.053 Uiso 1 1 calc R U . . .
H16A H 0.0088 0.9413 0.0405 0.053 Uiso 1 1 calc R U . . .
C17 C 0.1608(10) 0.9437(6) 0.0874(5) 0.050(3) Uani 1 1 d . . . . .
H17B H 0.1963 0.9733 0.0619 0.060 Uiso 1 1 calc R U . . .
H4B H 0.1339 0.9727 0.1161 0.060 Uiso 1 1 calc R U . . .
C18 C 0.2034(9) 0.8630(6) 0.1617(4) 0.047(3) Uani 1 1 d . . . . .
H18A H 0.1643 0.8970 0.1821 0.057 Uiso 1 1 calc R U . . .
H18B H 0.2668 0.8467 0.1859 0.057 Uiso 1 1 calc R U . . .
C19 C 0.1289(9) 0.8050(5) 0.1468(4) 0.041(2) Uani 1 1 d . . . . .
C20 C -0.0211(9) 0.7354(6) 0.1743(4) 0.046(3) Uani 1 1 d . . . . .
H20A H -0.0198 0.7113 0.2095 0.055 Uiso 1 1 calc R U . . .
H20B H 0.0047 0.7034 0.1473 0.055 Uiso 1 1 calc R U . . .
O1W O 0.2837(7) 0.6761(4) 0.0666(3) 0.0506(18) Uani 1 1 d . . . . .
O2W O -0.3419(7) 0.9168(4) 0.2368(4) 0.069(2) Uani 1 1 d . . . . .
O3W O -0.2311(7) 0.8883(4) 0.3577(3) 0.058(2) Uani 1 1 d . . . . .
O4W O -0.0959(7) 0.9344(4) 0.2661(3) 0.056(2) Uani 1 1 d . . . . .
O5W O 0.9347(6) 0.8536(4) -0.1424(3) 0.0526(19) Uani 1 1 d . . . . .
O6W O 0.6990(7) 0.8797(4) -0.1315(3) 0.056(2) Uani 1 1 d . . . . .
O7W O 0.7632(7) 0.8550(4) -0.2427(3) 0.055(2) Uani 1 1 d . . . . .
O10W O 0.2709(10) 0.6344(5) 0.1746(4) 0.082(3) Uani 1 1 d . . . . .
O11W O 0.5053(9) 0.5906(5) 0.3075(5) 0.083(3) Uani 1 1 d . . . . .
O12W O 0.4715(13) 0.5647(7) 0.1894(7) 0.123(5) Uani 1 1 d . . . . .
O13W O 0.9164(14) 0.6099(7) 0.0160(6) 0.129(5) Uani 1 1 d . . . . .
O14W O -0.1219(19) 0.5709(9) 0.1263(9) 0.170(8) Uani 1 1 d . . . . .
O15W O 0.1373(18) 0.5858(8) 0.0146(11) 0.212(13) Uani 1 1 d . . . . .
O16W O 0.454(2) 0.5912(11) 0.0419(13) 0.225(12) Uani 1 1 d . . . . .
O17W O 0.248(4) 0.5343(18) -0.0880(19) 0.40(3) Uani 1 1 d . . . . .
O18W O 0.856(4) 0.5233(15) -0.0629(10) 0.36(3) Uani 1 1 d . . . . .
O19W O 0.623(3) 0.6142(17) 0.1096(13) 0.32(2) Uani 1 1 d . . . . .
O20W O 0.542(4) 0.468(3) 0.0572(18) 0.47(4) Uani 1 1 d . . . . .
O21W O 0.2867(10) 0.6062(6) -0.1971(5) 0.092(3) Uani 1 1 d . . . . .
O22W O 0.2721(10) 0.7755(9) -0.2375(5) 0.118(5) Uani 1 1 d . . . . .
O23W O 0.7663(8) 0.9387(4) 0.0181(4) 0.066(2) Uani 1 1 d . . . . .
O24W O 0.9872(11) 0.9818(6) -0.1792(6) 0.102(4) Uani 1 1 d . . . . .
O25W O 0.5579(11) 0.9370(7) 0.3559(6) 0.111(4) Uani 1 1 d . . . . .
O26W O -0.1706(10) 0.9446(5) 0.1333(4) 0.083(3) Uani 1 1 d . . . . .
O27W O -0.0899(15) 1.0478(9) 0.3268(11) 0.198(12) Uani 1 1 d . . . . .
O28W O -0.3055(11) 1.0355(6) 0.1880(5) 0.095(4) Uani 1 1 d . . . . .
O29W O -0.126(2) 1.1053(16) 0.2300(12) 0.246(14) Uani 1 1 d . . . . .
O30W O 0.807(2) 0.9925(11) -0.2569(13) 0.229(14) Uani 1 1 d . . . . .

loop_
_atom_site_aniso_label
_atom_site_aniso_U_11
_atom_site_aniso_U_22
_atom_site_aniso_U_33
_atom_site_aniso_U_23
_atom_site_aniso_U_13
_atom_site_aniso_U_12
Gd1 0.0301(4) 0.0463(4) 0.0221(3) -0.00016(17) 0.0022(2) -0.00015(17)
Mn2 0.0436(10) 0.0530(9) 0.0270(8) 0.0046(6) 0.0024(6) 0.0000(7)
Mn1 0.0444(11) 0.0519(10) 0.0265(8) -0.0027(6) -0.0012(7) 0.0042(6)
P1 0.0443(19) 0.0668(18) 0.0330(15) 0.0061(13) 0.0041(12) -0.0042(13)
P2 0.0419(18) 0.0580(17) 0.0272(13) -0.0056(11) 0.0031(11) 0.0007(11)
P3 0.0404(18) 0.0569(17) 0.0282(14) -0.0015(10) 0.0014(11) 0.0027(11)
P4 0.0466(18) 0.0619(17) 0.0247(13) 0.0028(11) 0.0052(11) -0.0055(12)
O1 0.038(5) 0.066(5) 0.031(4) 0.003(3) -0.002(3) -0.005(3)
O2 0.038(4) 0.055(4) 0.034(4) -0.001(3) 0.004(3) 0.004(3)
O3 0.031(4) 0.054(4) 0.030(3) -0.001(3) -0.003(3) 0.002(3)
O4 0.042(4) 0.055(4) 0.023(3) -0.002(3) 0.001(3) 0.000(3)
O5 0.056(6) 0.083(6) 0.039(4) 0.004(4) 0.008(4) -0.014(4)
O6 0.055(6) 0.076(6) 0.074(6) 0.007(5) 0.016(4) 0.003(4)
O7 0.049(5) 0.063(4) 0.023(3) 0.011(3) 0.000(3) -0.002(3)
O8 0.049(5) 0.060(5) 0.036(4) -0.007(3) 0.011(3) 0.000(4)
O9 0.056(5) 0.072(5) 0.032(4) -0.004(4) 0.000(3) 0.006(4)
O10 0.039(4) 0.055(4) 0.028(3) 0.000(3) 0.000(3) 0.003(3)
O11 0.048(5) 0.067(5) 0.039(4) -0.003(4) 0.001(3) -0.005(4)
O12 0.049(5) 0.062(5) 0.030(4) -0.008(3) 0.004(3) 0.001(3)
O13 0.048(5) 0.050(4) 0.031(4) -0.006(3) 0.001(3) 0.001(3)
O14 0.061(6) 0.069(5) 0.024(4) 0.002(3) 0.008(3) -0.010(4)
O15 0.063(6) 0.077(6) 0.038(4) 0.004(4) -0.002(4) -0.017(4)
O16 0.050(5) 0.071(5) 0.029(4) 0.007(3) 0.004(3) 0.003(4)
N1 0.047(6) 0.053(5) 0.030(4) -0.004(4) 0.009(4) -0.005(4)
N2 0.036(5) 0.057(5) 0.031(4) 0.001(4) 0.003(3) -0.003(4)
N3 0.040(5) 0.047(5) 0.025(4) -0.001(3) 0.007(3) -0.002(3)
N4 0.041(5) 0.046(5) 0.028(4) -0.003(3) 0.000(3) 0.001(4)
N5 0.050(6) 0.053(5) 0.031(5) -0.001(3) 0.006(4) -0.001(4)
N6 0.045(7) 0.102(8) 0.030(5) 0.010(5) -0.007(4) -0.020(5)
N7 0.044(6) 0.062(6) 0.039(5) -0.009(4) 0.002(4) 0.002(4)
N8 0.033(5) 0.059(5) 0.026(4) -0.005(4) -0.001(3) 0.000(4)
C1 0.053(7) 0.053(6) 0.039(6) -0.009(5) 0.007(5) -0.006(5)
C2 0.051(7) 0.056(7) 0.038(6) 0.001(5) 0.008(5) -0.009(5)
C3 0.032(6) 0.077(8) 0.027(5) 0.000(5) -0.001(4) -0.004(5)
C4 0.033(7) 0.073(7) 0.024(5) 0.000(4) 0.003(4) -0.001(5)
C5 0.052(8) 0.080(8) 0.038(6) 0.009(6) -0.004(5) -0.009(6)
C6 0.041(6) 0.049(6) 0.034(5) -0.001(4) 0.006(4) -0.008(4)
C7 0.045(7) 0.054(6) 0.039(6) 0.003(5) 0.002(5) -0.004(5)
C8 0.038(7) 0.061(7) 0.028(5) -0.001(4) 0.011(4) -0.006(4)
C9 0.042(7) 0.051(6) 0.026(5) -0.004(4) 0.011(4) -0.007(4)
C10 0.043(7) 0.064(7) 0.038(6) -0.001(5) 0.013(5) 0.002(5)
C11 0.040(6) 0.054(6) 0.024(5) 0.010(4) -0.001(4) 0.000(4)
C12 0.040(6) 0.050(6) 0.035(5) 0.006(4) -0.001(4) 0.001(4)
C13 0.041(7) 0.057(6) 0.027(5) -0.001(4) 0.000(4) 0.000(5)
C14 0.030(6) 0.048(6) 0.035(5) 0.008(4) 0.003(4) -0.001(4)
C15 0.047(7) 0.055(6) 0.027(5) -0.004(4) 0.001(4) 0.006(5)
C16 0.047(7) 0.053(6) 0.034(5) -0.001(4) 0.006(4) 0.001(5)
C17 0.053(7) 0.054(7) 0.043(6) -0.008(5) 0.004(5) 0.001(5)
C18 0.043(7) 0.063(7) 0.038(6) -0.005(5) 0.013(5) -0.004(5)
C19 0.034(6) 0.059(6) 0.031(6) 0.005(4) 0.008(4) 0.008(4)
C20 0.050(7) 0.060(7) 0.029(5) 0.004(5) 0.015(5) -0.005(5)
O1W 0.057(5) 0.056(5) 0.038(4) -0.005(3) 0.003(3) 0.000(4)
O2W 0.055(6) 0.062(5) 0.091(7) 0.019(5) 0.007(5) 0.008(4)
O3W 0.069(6) 0.068(5) 0.039(4) -0.001(4) 0.009(4) 0.001(4)
O4W 0.061(5) 0.062(5) 0.047(4) 0.011(4) 0.015(4) -0.003(4)
O5W 0.046(5) 0.066(5) 0.044(4) 0.002(4) -0.004(3) -0.005(4)
O6W 0.065(6) 0.056(5) 0.049(5) -0.005(4) 0.014(4) 0.009(4)
O7W 0.066(6) 0.060(5) 0.038(4) 0.001(3) 0.006(4) 0.002(4)
O10W 0.113(9) 0.078(6) 0.055(6) 0.017(5) 0.005(5) -0.002(6)
O11W 0.072(7) 0.082(7) 0.094(8) -0.001(6) -0.007(6) -0.006(5)
O12W 0.133(12) 0.089(9) 0.150(13) -0.011(8) 0.023(10) 0.001(8)
O13W 0.172(15) 0.113(10) 0.110(10) 0.021(8) 0.053(10) 0.051(10)
O14W 0.22(2) 0.112(12) 0.179(18) -0.035(12) 0.046(15) -0.029(13)
O15W 0.193(19) 0.090(10) 0.33(3) 0.020(14) -0.13(2) -0.030(11)
O16W 0.19(2) 0.135(16) 0.36(4) -0.005(19) 0.09(2) 0.052(15)
O17W 0.49(6) 0.24(3) 0.42(5) -0.12(4) -0.30(5) 0.13(4)
O18W 0.72(8) 0.20(3) 0.120(18) -0.027(17) -0.09(3) 0.11(4)
O19W 0.42(5) 0.28(3) 0.24(3) -0.07(3) -0.10(3) -0.17(3)
O20W 0.49(7) 0.60(9) 0.36(5) -0.29(6) 0.31(5) -0.23(6)
O21W 0.086(8) 0.087(7) 0.101(8) 0.014(6) -0.005(6) 0.007(6)
O22W 0.051(7) 0.232(16) 0.071(7) 0.063(9) 0.003(6) -0.016(8)
O23W 0.077(6) 0.057(5) 0.060(5) -0.003(4) -0.008(4) -0.006(4)
O24W 0.106(10) 0.085(8) 0.123(10) 0.037(7) 0.048(8) 0.016(6)
O25W 0.097(10) 0.114(10) 0.123(11) 0.014(8) 0.022(8) 0.016(7)
O26W 0.118(9) 0.071(6) 0.065(6) 0.017(5) 0.028(6) 0.002(6)
O27W 0.140(15) 0.126(13) 0.31(3) -0.114(16) -0.076(17) 0.049(11)
O28W 0.110(10) 0.094(8) 0.088(8) 0.030(6) 0.042(7) 0.013(6)
O29W 0.24(3) 0.27(3) 0.23(3) 0.11(2) 0.00(2) -0.04(2)
O30W 0.22(2) 0.136(16) 0.31(3) -0.050(18) -0.10(2) -0.006(16)

loop_
_atom_type_symbol
_atom_type_description
_atom_type_scat_dispersion_real
_atom_type_scat_dispersion_imag
_atom_type_scat_source
C C 0.0033 0.0016 'International Tables Vol C Tables 4.2.6.8 and 6.1.1.4'
H H 0.0000 0.0000 'International Tables Vol C Tables 4.2.6.8 and 6.1.1.4'
N N 0.0061 0.0033 'International Tables Vol C Tables 4.2.6.8 and 6.1.1.4'
O O 0.0106 0.0060 'International Tables Vol C Tables 4.2.6.8 and 6.1.1.4'
P P 0.1023 0.0942 'International Tables Vol C Tables 4.2.6.8 and 6.1.1.4'
Gd Gd -0.1653 3.9035 'International Tables Vol C Tables 4.2.6.8 and 6.1.1.4'
Mn Mn 0.3368 0.7283 'International Tables Vol C Tables 4.2.6.8 and 6.1.1.4'

loop_
_geom_angle_atom_site_label_1
_geom_angle_atom_site_label_2
_geom_angle_atom_site_label_3
_geom_angle
_geom_angle_site_symmetry_1
_geom_angle_site_symmetry_3
O1 Gd1 O2 83.5(3) . .
O1 Gd1 O3 144.4(2) . .
O2 Gd1 O3 83.8(2) . .
O1 Gd1 O4 84.9(3) . .
O2 Gd1 O4 145.2(2) . .
O3 Gd1 O4 86.9(2) . .
O1 Gd1 O1W 71.8(3) . .
O2 Gd1 O1W 73.7(3) . .
O3 Gd1 O1W 72.8(2) . .
O4 Gd1 O1W 71.5(3) . .
O1 Gd1 N4 141.1(3) . .
O2 Gd1 N4 132.2(2) . .
O3 Gd1 N4 66.9(2) . .
O4 Gd1 N4 72.5(3) . .
O1W Gd1 N4 126.4(3) . .
O1 Gd1 N3 131.0(3) . .
O2 Gd1 N3 66.2(2) . .
O3 Gd1 N3 71.7(2) . .
O4 Gd1 N3 140.8(3) . .
O1W Gd1 N3 128.3(2) . .
N4 Gd1 N3 69.0(3) . .
O1 Gd1 N1 72.8(3) . .
O2 Gd1 N1 138.7(3) . .
O3 Gd1 N1 133.9(3) . .
O4 Gd1 N1 66.6(3) . .
O1W Gd1 N1 126.5(3) . .
N4 Gd1 N1 69.3(3) . .
N3 Gd1 N1 105.2(3) . .
O1 Gd1 N2 65.6(3) . .
O2 Gd1 N2 72.2(3) . .
O3 Gd1 N2 139.4(2) . .
O4 Gd1 N2 130.8(2) . .
O1W Gd1 N2 127.4(3) . .
N4 Gd1 N2 106.2(3) . .
N3 Gd1 N2 68.8(3) . .
N1 Gd1 N2 67.4(3) . .
O13 Mn2 O2W 172.6(3) 4_576 .
O13 Mn2 O7 82.4(3) 4_576 .
O2W Mn2 O7 90.5(3) . .
O13 Mn2 O4W 95.9(3) 4_576 .
O2W Mn2 O4W 90.7(3) . .
O7 Mn2 O4W 168.2(3) . .
O13 Mn2 O16 94.2(3) 4_576 .
O2W Mn2 O16 88.7(4) . .
O7 Mn2 O16 96.9(3) . .
O4W Mn2 O16 94.8(3) . .
O13 Mn2 O3W 84.9(3) 4_576 .
O2W Mn2 O3W 92.1(4) . .
O7 Mn2 O3W 81.7(3) . .
O4W Mn2 O3W 86.6(3) . .
O16 Mn2 O3W 178.3(3) . .
O7W Mn1 O10 169.8(3) . .
O7W Mn1 O6W 85.8(3) . .
O10 Mn1 O6W 87.5(3) . .
O7W Mn1 O7 86.9(3) . 4_675
O10 Mn1 O7 88.6(3) . 4_675
O6W Mn1 O7 112.4(3) . 4_675
O7W Mn1 O5W 90.6(3) . .
O10 Mn1 O5W 96.6(3) . .
O6W Mn1 O5W 85.6(3) . .
O7 Mn1 O5W 161.6(3) 4_675 .
O7W Mn1 O13 100.5(3) . 1_655
O10 Mn1 O13 87.6(3) . 1_655
O6W Mn1 O13 167.0(3) . 1_655
O7 Mn1 O13 79.5(3) 4_675 1_655
O5W Mn1 O13 83.0(3) . 1_655
O6 P1 O5 113.3(6) . .
O6 P1 O7 113.1(5) . 1_655
O5 P1 O7 112.3(5) . 1_655
O6 P1 C5 108.0(6) . .
O5 P1 C5 104.9(5) . .
O7 P1 C5 104.4(5) 1_655 .
O8 P2 O9 114.5(4) . .
O8 P2 O10 111.5(4) . .
O9 P2 O10 110.1(4) . .
O8 P2 C10 107.1(5) . .
O9 P2 C10 106.1(5) . .
O10 P2 C10 107.0(5) . .
O11 P3 O12 113.8(5) . .
O11 P3 O13 111.1(4) . .
O12 P3 O13 112.0(4) . .
O11 P3 C15 107.8(5) . .
O12 P3 C15 106.5(5) . .
O13 P3 C15 105.0(5) . .
O15 P4 O16 115.1(5) . .
O15 P4 O14 113.8(5) . .
O16 P4 O14 105.3(4) . .
O15 P4 C20 105.9(5) . .
O16 P4 C20 109.0(5) . .
O14 P4 C20 107.5(5) . .
C4 O1 Gd1 125.6(7) . .
C9 O2 Gd1 124.3(7) . .
C14 O3 Gd1 121.5(6) . .
C19 O4 Gd1 122.6(7) . .
P1 O7 Mn2 129.7(4) 1_455 .
P1 O7 Mn1 130.6(4) 1_455 4_476
Mn2 O7 Mn1 99.6(3) . 4_476
P2 O10 Mn1 136.9(4) . .
P3 O13 Mn2 125.9(4) . 4_575
P3 O13 Mn1 134.8(4) . 1_455
Mn2 O13 Mn1 98.5(3) 4_575 1_455
P4 O16 Mn2 147.2(5) . .
C18 N1 C17 111.2(9) . .
C18 N1 C1 109.7(8) . .
C17 N1 C1 108.2(8) . .
C18 N1 Gd1 105.9(6) . .
C17 N1 Gd1 110.3(6) . .
C1 N1 Gd1 111.6(6) . .
C2 N2 C6 109.5(8) . .
C2 N2 C3 112.1(8) . .
C6 N2 C3 109.3(8) . .
C2 N2 Gd1 111.2(7) . .
C6 N2 Gd1 109.1(6) . .
C3 N2 Gd1 105.5(6) . .
C8 N3 C7 110.8(8) . .
C8 N3 C11 109.6(8) . .
C7 N3 C11 108.8(8) . .
C8 N3 Gd1 106.3(6) . .
C7 N3 Gd1 110.7(6) . .
C11 N3 Gd1 110.7(5) . .
C13 N4 C12 111.6(8) . .
C13 N4 C16 109.8(8) . .
C12 N4 C16 108.8(8) . .
C13 N4 Gd1 105.1(6) . .
C12 N4 Gd1 110.6(6) . .
C16 N4 Gd1 110.9(6) . .
C19 N5 C20 124.8(9) . .
C4 N6 C5 119.3(10) . .
C9 N7 C10 121.0(9) . .
C14 N8 C15 123.0(9) . .
C2 C1 N1 112.3(9) . .
N2 C2 C1 112.9(9) . .
N2 C3 C4 110.3(9) . .
O1 C4 N6 123.4(10) . .
O1 C4 C3 120.5(9) . .
N6 C4 C3 115.9(10) . .
N6 C5 P1 111.1(9) . .
N2 C6 C7 113.1(9) . .
N3 C7 C6 113.7(9) . .
N3 C8 C9 110.7(8) . .
O2 C9 N7 123.7(10) . .
O2 C9 C8 118.3(9) . .
N7 C9 C8 118.0(9) . .
N7 C10 P2 111.0(8) . .
C12 C11 N3 112.5(8) . .
N4 C12 C11 114.6(8) . .
N4 C13 C14 110.8(9) . .
O3 C14 N8 121.3(9) . .
O3 C14 C13 120.9(9) . .
N8 C14 C13 117.8(9) . .
N8 C15 P3 108.7(7) . .
N4 C16 C17 110.4(9) . .
N1 C17 C16 112.5(9) . .
N1 C18 C19 111.9(9) . .
O4 C19 N5 122.9(10) . .
O4 C19 C18 120.2(10) . .
N5 C19 C18 116.9(9) . .
N5 C20 P4 114.8(8) . .

loop_
_geom_bond_atom_site_label_1
_geom_bond_atom_site_label_2
_geom_bond_distance
_geom_bond_site_symmetry_2
Gd1 O1 2.328(7) .
Gd1 O2 2.347(7) .
Gd1 O3 2.348(6) .
Gd1 O4 2.372(7) .
Gd1 O1W 2.425(8) .
Gd1 N4 2.629(8) .
Gd1 N3 2.629(8) .
Gd1 N1 2.633(8) .
Gd1 N2 2.685(9) .
Mn2 O13 2.146(7) 4_576
Mn2 O2W 2.150(9) .
Mn2 O7 2.155(8) .
Mn2 O4W 2.159(8) .
Mn2 O16 2.179(8) .
Mn2 O3W 2.305(8) .
Mn1 O7W 2.160(8) .
Mn1 O10 2.166(7) .
Mn1 O6W 2.189(8) .
Mn1 O7 2.192(8) 4_675
Mn1 O5W 2.200(8) .
Mn1 O13 2.236(8) 1_655
P1 O6 1.501(10) .
P1 O5 1.529(9) .
P1 O7 1.541(8) 1_655
P1 C5 1.825(12) .
P2 O8 1.506(9) .
P2 O9 1.522(8) .
P2 O10 1.523(7) .
P2 C10 1.841(12) .
P3 O11 1.504(9) .
P3 O12 1.509(8) .
P3 O13 1.559(8) .
P3 C15 1.828(10) .
P4 O15 1.492(9) .
P4 O16 1.508(9) .
P4 O14 1.546(8) .
P4 C20 1.797(12) .
O1 C4 1.220(13) .
O2 C9 1.253(12) .
O3 C14 1.262(12) .
O4 C19 1.248(13) .
O7 P1 1.541(8) 1_455
O7 Mn1 2.192(8) 4_476
O13 Mn2 2.146(7) 4_575
O13 Mn1 2.236(8) 1_455
N1 C18 1.478(13) .
N1 C17 1.487(15) .
N1 C1 1.495(14) .
N2 C2 1.461(14) .
N2 C6 1.470(13) .
N2 C3 1.494(13) .
N3 C8 1.466(13) .
N3 C7 1.496(13) .
N3 C11 1.501(13) .
N4 C13 1.477(14) .
N4 C12 1.486(13) .
N4 C16 1.488(13) .
N5 C19 1.325(14) .
N5 C20 1.435(14) .
N6 C4 1.317(15) .
N6 C5 1.466(16) .
N7 C9 1.291(14) .
N7 C10 1.459(15) .
N8 C14 1.345(13) .
N8 C15 1.458(13) .
C1 C2 1.492(15) .
C3 C4 1.523(15) .
C6 C7 1.499(15) .
C8 C9 1.519(16) .
C11 C12 1.488(15) .
C13 C14 1.490(15) .
C16 C17 1.556(15) .
C18 C19 1.491(16) .

loop_
_geom_hbond_atom_site_label_D
_geom_hbond_atom_site_label_H
_geom_hbond_atom_site_label_A
_geom_hbond_distance_DH
_geom_hbond_distance_HA
_geom_hbond_distance_DA
_geom_hbond_angle_DHA
_geom_hbond_site_symmetry_A
O14 H14 O9 0.84 1.92 2.521(11) 127.7 1_455
N5 H5 O12 0.88 1.99 2.825(11) 157.2 4_576
N6 H6 O16 0.88 2.19 3.048(13) 163.9 1_655
N7 H7 O5 0.88 1.97 2.830(13) 165.5 4_575
N8 H8 O10 0.88 1.91 2.781(11) 170.6 1_455
C6 H6B O8 0.99 2.37 3.256(13) 148.0 .
C7 H7A O23W 0.99 2.47 3.444(15) 167.5 3_675
C8 H8A O5 0.99 2.60 3.319(13) 129.9 4_575
C11 H11B O11 0.99 2.54 3.432(13) 150.6 .
C12 H12A O23W 0.99 2.36 3.311(14) 159.5 3_675
C13 H13A O14 0.99 2.55 3.474(13) 154.8 .
C17 H4B O24W 0.99 2.42 3.368(17) 159.7 3_675
